data_4334670
loop_
_publ_author_name
'Victoria E. Campbell'
'R\'egis Guillot'
'Eric Riviere'
'Pierre-Thomas Brun'
'Wolfgang Wernsdorfer'
'Talal Mallah'

_publ_contact_author_address
;Institut de Chimie Mol\'eculaire et des Mat\'eriaux d?Orsay,
UMR CNRS 8182,
Universit\'e de Paris Sud 11,
91405 Orsay Cedex,
France.
;
_publ_contact_author_email victoria.campbell@u-psud.fr
_publ_contact_author_fax '+33 1 69 15 47 54'
_publ_contact_author_name 'Victoria E. Campbell'
_publ_contact_author_phone '+33 1 69 15 47 56'
_publ_section_title
;
 Subcomponent Self-Assembly of Rare-Earth Single-Molecule Magnets
;
_journal_name_full 'Inorganic Chemistry'
_journal_page_first 5194
_journal_page_last 5200
_journal_paper_doi 10.1021/ic400098c
_journal_volume 52
_journal_year 2013
_chemical_formula_moiety 'C18 H22 N6 O8 Tb, N O3, C H4 O'
_chemical_formula_sum 'C19 H26 N7 O12 Tb'
_chemical_formula_weight 703.40
_space_group_IT_number 14
_symmetry_cell_setting monoclinic
_symmetry_Int_Tables_number 14
_symmetry_space_group_name_Hall '-P 2yn'
_symmetry_space_group_name_H-M 'P 1 21/n 1'
_atom_sites_solution_hydrogens geom
_atom_sites_solution_primary direct
_atom_sites_solution_secondary difmap
_audit_creation_method SHELXL-97
_cell_angle_alpha 90.00
_cell_angle_beta 109.7500(10)
_cell_angle_gamma 90.00
_cell_formula_units_Z 4
_cell_length_a 15.9678(4)
_cell_length_b 8.0138(2)
_cell_length_c 21.4325(5)
_cell_measurement_reflns_used 9786
_cell_measurement_temperature 100(1)
_cell_measurement_theta_max 30.62
_cell_measurement_theta_min 2.78
_cell_volume 2581.23(11)
_computing_cell_refinement 'Bruker SAINT'
_computing_data_collection 'Bruker APEX2'
_computing_data_reduction 'Bruker SAINT'
_computing_structure_refinement 'SHELXL-97 (Sheldrick, 1997)'
_computing_structure_solution 'SHELXS-97 (Sheldrick, 1990)'
_diffrn_ambient_temperature 100(1)
_diffrn_measured_fraction_theta_full 0.988
_diffrn_measured_fraction_theta_max 0.975
_diffrn_measurement_device_type 'Bruker APEX-II CCD'
_diffrn_measurement_method '\f and \w scans'
_diffrn_radiation_monochromator graphite
_diffrn_radiation_probe x-ray
_diffrn_radiation_type MoK\a
_diffrn_radiation_wavelength 0.71073
_diffrn_reflns_av_R_equivalents 0.0191
_diffrn_reflns_av_sigmaI/netI 0.0114
_diffrn_reflns_limit_h_max 22
_diffrn_reflns_limit_h_min -22
_diffrn_reflns_limit_k_max 7
_diffrn_reflns_limit_k_min -10
_diffrn_reflns_limit_l_max 30
_diffrn_reflns_limit_l_min -30
_diffrn_reflns_number 58440
_diffrn_reflns_theta_full 25.00
_diffrn_reflns_theta_max 30.62
_diffrn_reflns_theta_min 1.39
_diffrn_source 'fine-focus sealed tube'
_diffrn_source_type 'kappaX8 AEPX II Bruker ICMMO'
_exptl_absorpt_coefficient_mu 2.814
_exptl_absorpt_correction_T_max 0.9009
_exptl_absorpt_correction_T_min 0.4921
_exptl_absorpt_correction_type psi-scan
_exptl_absorpt_process_details SADABS
_exptl_crystal_colour colorless
_exptl_crystal_density_diffrn 1.810
_exptl_crystal_description plate
_exptl_crystal_F_000 1400
_exptl_crystal_size_max 0.31
_exptl_crystal_size_mid 0.17
_exptl_crystal_size_min 0.04
_refine_diff_density_max 1.836
_refine_diff_density_min -0.897
_refine_diff_density_rms 0.099
_refine_ls_extinction_method none
_refine_ls_goodness_of_fit_ref 1.154
_refine_ls_hydrogen_treatment constr
_refine_ls_matrix_type full
_refine_ls_number_parameters 354
_refine_ls_number_reflns 7770
_refine_ls_number_restraints 0
_refine_ls_restrained_S_all 1.154
_refine_ls_R_factor_all 0.0285
_refine_ls_R_factor_gt 0.0232
_refine_ls_shift/su_max 0.002
_refine_ls_shift/su_mean 0.000
_refine_ls_structure_factor_coef Fsqd
_refine_ls_weighting_details 'calc w=1/[\s^2^(Fo^2^)+(0.0136P)^2^+6.1525P] where P=(Fo^2^+2Fc^2^)/3'
_refine_ls_weighting_scheme calc
_refine_ls_wR_factor_gt 0.0516
_refine_ls_wR_factor_ref 0.0565
_reflns_number_gt 7051
_reflns_number_total 7770
_reflns_threshold_expression >2sigma(I)
_cod_data_source_file ic400098c_si_030.cif
_cod_data_source_block 1528GuillotICMMO
_cod_original_sg_symbol_H-M 'P 21/n'
_cod_database_code 4334670

loop_
_symmetry_equiv_pos_as_xyz
'x, y, z'
'-x+1/2, y+1/2, -z+1/2'
'-x, -y, -z'
'x-1/2, -y-1/2, z-1/2'

loop_
_atom_site_label
_atom_site_type_symbol
_atom_site_fract_x
_atom_site_fract_y
_atom_site_fract_z
_atom_site_U_iso_or_equiv
_atom_site_adp_type
_atom_site_occupancy
_atom_site_symmetry_multiplicity
_atom_site_calc_flag
_atom_site_refinement_flags
C1 C 0.51011(15) 0.9343(3) 0.25329(12) 0.0225(4) Uani 1 1 d .
H1 H 0.5174 0.9725 0.2145 0.027 Uiso 1 1 calc R
C2 C 0.53663(16) 1.0372(4) 0.30856(13) 0.0278(5) Uani 1 1 d .
H2 H 0.5612 1.1415 0.3066 0.033 Uiso 1 1 calc R
C3 C 0.52607(17) 0.9823(4) 0.36651(13) 0.0309(6) Uani 1 1 d .
H3 H 0.5430 1.0490 0.4042 0.037 Uiso 1 1 calc R
C4 C 0.48981(16) 0.8261(4) 0.36722(12) 0.0274(5) Uani 1 1 d .
H4 H 0.4817 0.7857 0.4055 0.033 Uiso 1 1 calc R
C5 C 0.46574(14) 0.7309(3) 0.31021(11) 0.0201(4) Uani 1 1 d .
C6 C 0.42597(15) 0.5659(3) 0.30816(11) 0.0219(4) Uani 1 1 d .
H6 H 0.4185 0.5212 0.3460 0.026 Uiso 1 1 calc R
C7 C 0.35662(18) 0.3245(3) 0.25120(13) 0.0262(5) Uani 1 1 d .
H7A H 0.3431 0.3057 0.2915 0.031 Uiso 1 1 calc R
H7B H 0.3940 0.2340 0.2459 0.031 Uiso 1 1 calc R
C8 C 0.27325(17) 0.3332(3) 0.19305(14) 0.0275(5) Uani 1 1 d .
H8A H 0.2419 0.2275 0.1869 0.033 Uiso 1 1 calc R
H8B H 0.2345 0.4198 0.1994 0.033 Uiso 1 1 calc R
C9 C 0.22300(17) 0.3676(4) 0.07704(14) 0.0312(6) Uani 1 1 d .
H9A H 0.1800 0.4507 0.0794 0.037 Uiso 1 1 calc R
H9B H 0.1948 0.2587 0.0713 0.037 Uiso 1 1 calc R
C10 C 0.25486(18) 0.4047(4) 0.02060(14) 0.0308(5) Uani 1 1 d .
H10A H 0.2949 0.3175 0.0166 0.037 Uiso 1 1 calc R
H10B H 0.2048 0.4099 -0.0205 0.037 Uiso 1 1 calc R
C11 C 0.32211(19) 0.6156(4) -0.02339(12) 0.0296(5) Uani 1 1 d .
H11A H 0.2681 0.6361 -0.0606 0.036 Uiso 1 1 calc R
H11B H 0.3563 0.5301 -0.0360 0.036 Uiso 1 1 calc R
C12 C 0.37552(17) 0.7728(3) -0.00460(12) 0.0263(5) Uani 1 1 d .
H12A H 0.3973 0.8062 -0.0398 0.032 Uiso 1 1 calc R
H12B H 0.3389 0.8621 0.0028 0.032 Uiso 1 1 calc R
C13 C 0.52826(17) 0.7809(3) 0.06091(12) 0.0235(5) Uani 1 1 d .
H13 H 0.5393 0.8323 0.0256 0.028 Uiso 1 1 calc R
C14 C 0.60147(16) 0.7468(3) 0.12295(12) 0.0223(4) Uani 1 1 d .
C15 C 0.68758(18) 0.7953(4) 0.13169(15) 0.0300(5) Uani 1 1 d .
H15 H 0.7012 0.8494 0.0980 0.036 Uiso 1 1 calc R
C16 C 0.75312(18) 0.7618(4) 0.19148(16) 0.0342(6) Uani 1 1 d .
H16 H 0.8116 0.7940 0.1988 0.041 Uiso 1 1 calc R
C17 C 0.73088(17) 0.6799(4) 0.24038(15) 0.0321(6) Uani 1 1 d .
H17 H 0.7741 0.6549 0.2809 0.039 Uiso 1 1 calc R
C18 C 0.64223(16) 0.6354(3) 0.22776(13) 0.0263(5) Uani 1 1 d .
H18 H 0.6271 0.5816 0.2609 0.032 Uiso 1 1 calc R
C19 C -0.0577(2) 0.2194(6) 0.95985(16) 0.0520(9) Uani 1 1 d .
H19A H -0.0895 0.2814 0.9830 0.078 Uiso 1 1 calc R
H19B H -0.0709 0.1027 0.9609 0.078 Uiso 1 1 calc R
H19C H -0.0753 0.2566 0.9147 0.078 Uiso 1 1 calc R
N1 N 0.47474(12) 0.7834(3) 0.25291(9) 0.0180(3) Uani 1 1 d .
N2 N 0.40182(13) 0.4846(3) 0.25447(10) 0.0205(4) Uani 1 1 d .
N3 N 0.45040(13) 0.7393(3) 0.05635(10) 0.0208(4) Uani 1 1 d .
N4 N 0.57845(13) 0.6665(3) 0.17041(10) 0.0208(4) Uani 1 1 d .
N5 N 0.50557(13) 0.2876(3) 0.13490(10) 0.0223(4) Uani 1 1 d .
N6 N 0.28851(13) 0.8597(3) 0.14077(10) 0.0197(4) Uani 1 1 d .
N7 N 0.65356(14) 0.4924(3) 0.41310(11) 0.0266(4) Uani 1 1 d .
O1 O 0.29909(11) 0.3705(2) 0.13642(9) 0.0230(3) Uani 1 1 d .
O2 O 0.30056(12) 0.5626(2) 0.03337(9) 0.0248(3) Uani 1 1 d .
O3 O 0.46460(12) 0.3799(2) 0.08581(9) 0.0239(3) Uani 1 1 d .
O4 O 0.50707(12) 0.3382(2) 0.19110(8) 0.0233(3) Uani 1 1 d .
O7 O 0.54181(15) 0.1579(3) 0.12813(11) 0.0345(5) Uani 1 1 d .
O6 O 0.35553(11) 0.8849(2) 0.12351(8) 0.0209(3) Uani 1 1 d .
O5 O 0.28076(11) 0.7130(2) 0.16161(9) 0.0225(3) Uani 1 1 d .
O8 O 0.23378(13) 0.9677(2) 0.13798(10) 0.0305(4) Uani 1 1 d .
O9 O 0.68373(16) 0.5956(3) 0.38354(11) 0.0386(5) Uani 1 1 d .
O10 O 0.03467(14) 0.2449(3) 0.99084(10) 0.0384(5) Uani 1 1 d .
H10 H 0.0621 0.1805 0.9751 0.058 Uiso 1 1 calc R
O12 O 0.6910(3) 0.4706(4) 0.47260(13) 0.0733(10) Uani 1 1 d .
O13 O 0.58917(18) 0.4046(4) 0.38306(19) 0.0735(10) Uani 1 1 d .
Tb1 Tb 0.413710(6) 0.594115(13) 0.148199(5) 0.01526(3) Uani 1 1 d .

loop_
_atom_site_aniso_label
_atom_site_aniso_U_11
_atom_site_aniso_U_22
_atom_site_aniso_U_33
_atom_site_aniso_U_23
_atom_site_aniso_U_13
_atom_site_aniso_U_12
C1 0.0212(10) 0.0231(12) 0.0245(10) 0.0000(9) 0.0093(8) -0.0014(8)
C2 0.0217(11) 0.0265(13) 0.0334(12) -0.0047(10) 0.0070(9) -0.0038(9)
C3 0.0249(11) 0.0392(16) 0.0256(11) -0.0123(11) 0.0047(9) -0.0046(11)
C4 0.0215(10) 0.0424(16) 0.0190(10) -0.0021(10) 0.0077(8) -0.0002(10)
C5 0.0173(9) 0.0256(12) 0.0199(9) -0.0003(8) 0.0094(8) 0.0013(8)
C6 0.0210(10) 0.0275(12) 0.0223(10) 0.0068(9) 0.0141(8) 0.0035(9)
C7 0.0368(13) 0.0169(11) 0.0347(12) 0.0040(9) 0.0250(11) -0.0009(9)
C8 0.0301(12) 0.0202(12) 0.0420(14) -0.0039(10) 0.0248(11) -0.0067(9)
C9 0.0222(11) 0.0284(14) 0.0411(14) -0.0026(11) 0.0081(10) -0.0042(10)
C10 0.0289(12) 0.0287(14) 0.0304(12) -0.0028(10) 0.0042(10) -0.0037(10)
C11 0.0335(13) 0.0341(15) 0.0211(11) 0.0007(10) 0.0090(10) 0.0054(11)
C12 0.0318(12) 0.0296(13) 0.0207(10) 0.0063(9) 0.0128(9) 0.0075(10)
C13 0.0317(12) 0.0182(11) 0.0275(11) 0.0020(9) 0.0191(10) 0.0017(9)
C14 0.0246(10) 0.0185(11) 0.0306(11) -0.0037(9) 0.0183(9) -0.0020(8)
C15 0.0288(12) 0.0245(13) 0.0455(15) -0.0059(11) 0.0241(11) -0.0052(10)
C16 0.0225(11) 0.0299(15) 0.0538(17) -0.0102(12) 0.0177(11) -0.0051(10)
C17 0.0226(12) 0.0287(14) 0.0426(15) -0.0055(11) 0.0076(11) 0.0024(10)
C18 0.0221(11) 0.0274(13) 0.0306(12) -0.0014(10) 0.0105(9) 0.0031(9)
C19 0.0387(16) 0.084(3) 0.0275(14) -0.0071(16) 0.0035(12) -0.0056(18)
N1 0.0176(8) 0.0198(9) 0.0191(8) 0.0010(7) 0.0095(7) 0.0004(7)
N2 0.0220(9) 0.0179(10) 0.0273(9) 0.0045(7) 0.0158(8) 0.0022(7)
N3 0.0263(9) 0.0195(10) 0.0207(8) 0.0032(7) 0.0131(7) 0.0043(7)
N4 0.0200(9) 0.0207(10) 0.0258(9) -0.0003(7) 0.0131(7) 0.0010(7)
N5 0.0249(9) 0.0191(10) 0.0304(10) 0.0052(8) 0.0194(8) 0.0043(8)
N6 0.0181(8) 0.0200(10) 0.0217(9) -0.0019(7) 0.0078(7) 0.0021(7)
N7 0.0217(9) 0.0242(11) 0.0352(11) -0.0052(9) 0.0114(8) 0.0038(8)
O1 0.0215(8) 0.0212(9) 0.0295(8) -0.0027(7) 0.0126(7) -0.0031(6)
O2 0.0243(8) 0.0259(9) 0.0234(8) -0.0009(7) 0.0070(6) 0.0009(7)
O3 0.0309(9) 0.0206(9) 0.0240(8) 0.0031(6) 0.0142(7) 0.0065(7)
O4 0.0272(8) 0.0237(9) 0.0253(8) 0.0038(7) 0.0171(7) 0.0050(7)
O7 0.0491(12) 0.0236(10) 0.0462(11) 0.0100(8) 0.0362(10) 0.0166(9)
O6 0.0191(7) 0.0225(9) 0.0243(8) 0.0021(6) 0.0115(6) 0.0022(6)
O5 0.0210(7) 0.0167(8) 0.0345(9) 0.0011(7) 0.0155(7) 0.0007(6)
O8 0.0300(9) 0.0215(9) 0.0461(11) 0.0013(8) 0.0208(8) 0.0102(7)
O9 0.0506(13) 0.0349(12) 0.0360(11) 0.0034(9) 0.0220(10) 0.0031(10)
O10 0.0354(10) 0.0511(14) 0.0264(9) -0.0070(9) 0.0073(8) 0.0013(10)
O12 0.129(3) 0.0605(19) 0.0304(12) 0.0019(12) 0.0270(15) -0.0253(19)
O13 0.0341(13) 0.0447(17) 0.117(3) -0.0166(17) -0.0073(15) -0.0135(11)
Tb1 0.01567(5) 0.01481(5) 0.01886(5) 0.00095(4) 0.01049(4) 0.00132(3)

loop_
_atom_type_symbol
_atom_type_description
_atom_type_scat_dispersion_real
_atom_type_scat_dispersion_imag
_atom_type_scat_source
C C 0.0031 0.0016 'International Tables Vol C Tables 4.2.6.8 and 6.1.1.4'
H H 0.0000 0.0000 'International Tables Vol C Tables 4.2.6.8 and 6.1.1.4'
N N 0.0061 0.0033 'International Tables Vol C Tables 4.2.6.8 and 6.1.1.4'
O O 0.0109 0.0061 'International Tables Vol C Tables 4.2.6.8 and 6.1.1.4'
Tb Tb -0.1720 4.1540 'International Tables Vol C Tables 4.2.6.8 and 6.1.1.4'

loop_
_geom_angle_atom_site_label_1
_geom_angle_atom_site_label_2
_geom_angle_atom_site_label_3
_geom_angle
N1 C1 C2 123.4(2)
C3 C2 C1 119.0(3)
C2 C3 C4 118.5(2)
C5 C4 C3 118.9(2)
N1 C5 C4 123.3(2)
N1 C5 C6 115.6(2)
C4 C5 C6 121.0(2)
N2 C6 C5 119.3(2)
N2 C7 C8 106.7(2)
O1 C8 C7 106.63(19)
O1 C9 C10 107.3(2)
O2 C10 C9 108.1(2)
O2 C11 C12 107.4(2)
N3 C12 C11 107.7(2)
N3 C13 C14 119.0(2)
N4 C14 C15 122.9(2)
N4 C14 C13 115.6(2)
C15 C14 C13 121.5(2)
C14 C15 C16 118.7(3)
C15 C16 C17 119.2(2)
C16 C17 C18 118.6(3)
N4 C18 C17 122.8(3)
C1 N1 C5 116.8(2)
C1 N1 Tb1 124.52(15)
C5 N1 Tb1 118.52(16)
C6 N2 C7 119.3(2)
C6 N2 Tb1 123.58(16)
C7 N2 Tb1 116.83(15)
C13 N3 C12 120.5(2)
C13 N3 Tb1 123.08(16)
C12 N3 Tb1 116.44(15)
C18 N4 C14 117.8(2)
C18 N4 Tb1 122.99(16)
C14 N4 Tb1 119.16(16)
O7 N5 O4 122.0(2)
O7 N5 O3 121.9(2)
O4 N5 O3 116.14(19)
O7 N5 Tb1 178.2(2)
O4 N5 Tb1 59.06(11)
O3 N5 Tb1 57.11(11)
O8 N6 O6 122.6(2)
O8 N6 O5 121.2(2)
O6 N6 O5 116.19(18)
O8 N6 Tb1 177.80(17)
O6 N6 Tb1 59.57(11)
O5 N6 Tb1 56.61(10)
O12 N7 O13 119.4(3)
O12 N7 O9 119.5(3)
O13 N7 O9 121.1(3)
C9 O1 C8 110.31(19)
C9 O1 Tb1 118.13(15)
C8 O1 Tb1 118.05(14)
C11 O2 C10 110.5(2)
C11 O2 Tb1 119.90(15)
C10 O2 Tb1 115.00(15)
N5 O3 Tb1 97.33(13)
N5 O4 Tb1 95.46(13)
N6 O6 Tb1 94.62(13)
N6 O5 Tb1 97.34(12)
O5 Tb1 O3 142.63(6)
O5 Tb1 O6 51.85(5)
O3 Tb1 O6 134.33(5)
O5 Tb1 N2 72.09(6)
O3 Tb1 N2 112.79(6)
O6 Tb1 N2 112.46(6)
O5 Tb1 O1 69.87(6)
O3 Tb1 O1 79.17(6)
O6 Tb1 O1 115.97(6)
N2 Tb1 O1 64.24(6)
O5 Tb1 O4 135.12(5)
O3 Tb1 O4 51.02(5)
O6 Tb1 O4 165.56(6)
N2 Tb1 O4 66.46(6)
O1 Tb1 O4 77.13(6)
O5 Tb1 N3 110.74(6)
O3 Tb1 N3 72.11(6)
O6 Tb1 N3 64.65(6)
N2 Tb1 N3 168.55(7)
O1 Tb1 N3 127.20(6)
O4 Tb1 N3 113.32(6)
O5 Tb1 O2 77.80(6)
O3 Tb1 O2 70.23(6)
O6 Tb1 O2 78.14(6)
N2 Tb1 O2 126.96(6)
O1 Tb1 O2 64.77(6)
O4 Tb1 O2 114.48(6)
N3 Tb1 O2 64.13(6)
O5 Tb1 N4 140.16(6)
O3 Tb1 N4 75.81(6)
O6 Tb1 N4 96.46(6)
N2 Tb1 N4 107.28(6)
O1 Tb1 N4 147.44(6)
O4 Tb1 N4 71.00(6)
N3 Tb1 N4 63.13(6)
O2 Tb1 N4 123.51(6)
O5 Tb1 N1 75.98(6)
O3 Tb1 N1 140.55(6)
O6 Tb1 N1 69.15(6)
N2 Tb1 N1 62.81(6)
O1 Tb1 N1 123.28(6)
O4 Tb1 N1 98.99(6)
N3 Tb1 N1 106.60(6)
O2 Tb1 N1 146.35(6)
N4 Tb1 N1 69.45(6)
O5 Tb1 N6 26.05(6)
O3 Tb1 N6 145.98(6)
O6 Tb1 N6 25.81(5)
N2 Tb1 N6 92.55(6)
O1 Tb1 N6 93.03(6)
O4 Tb1 N6 158.98(5)
N3 Tb1 N6 87.48(6)
O2 Tb1 N6 76.47(6)
N4 Tb1 N6 119.27(6)
N1 Tb1 N6 70.69(6)
O5 Tb1 N5 145.87(6)
O3 Tb1 N5 25.55(6)
O6 Tb1 N5 157.80(5)
N2 Tb1 N5 89.37(6)
O1 Tb1 N5 76.32(6)
O4 Tb1 N5 25.48(5)
N3 Tb1 N5 93.15(6)
O2 Tb1 N5 92.19(6)
N4 Tb1 N5 72.10(6)
N1 Tb1 N5 121.22(6)
N6 Tb1 N5 167.08(6)

loop_
_geom_bond_atom_site_label_1
_geom_bond_atom_site_label_2
_geom_bond_distance
C1 N1 1.334(3)
C1 C2 1.387(3)
C2 C3 1.381(4)
C3 C4 1.381(4)
C4 C5 1.380(3)
C5 N1 1.351(3)
C5 C6 1.461(3)
C6 N2 1.264(3)
C7 N2 1.462(3)
C7 C8 1.486(4)
C8 O1 1.439(3)
C9 O1 1.432(3)
C9 C10 1.492(4)
C10 O2 1.440(3)
C11 O2 1.436(3)
C11 C12 1.498(4)
C12 N3 1.467(3)
C13 N3 1.258(3)
C13 C14 1.469(4)
C14 N4 1.355(3)
C14 C15 1.379(3)
C15 C16 1.379(4)
C16 C17 1.381(4)
C17 C18 1.395(4)
C18 N4 1.328(3)
C19 O10 1.413(4)
N1 Tb1 2.6092(19)
N2 Tb1 2.5072(19)
N3 Tb1 2.5203(19)
N4 Tb1 2.5761(19)
N5 O7 1.222(3)
N5 O4 1.264(3)
N5 O3 1.272(3)
N5 Tb1 2.924(2)
N6 O8 1.217(3)
N6 O6 1.261(2)
N6 O5 1.278(3)
N6 Tb1 2.8875(19)
N7 O12 1.224(3)
N7 O13 1.233(3)
N7 O9 1.234(3)
O1 Tb1 2.5124(17)
O2 Tb1 2.5259(17)
O3 Tb1 2.4757(17)
O4 Tb1 2.5194(18)
O6 Tb1 2.4980(17)
O5 Tb1 2.4310(16)
